data_8100127
loop_
_publ_author_name
'Smirani, Wajda'
'Rzaigui, Mohamed'

_publ_section_title
;
Crystal structure of 3,4-dimethylanilinium dihydrogenphosphate, 
[(CH~3~)~2~C~6~H~3~NH~3~]H~2~PO~4~
;
_journal_issue 3
_journal_name_full 'Zeitschrift f\"ur Kristallographie - New Crystal Structures'
_journal_page_first 263
_journal_page_last 264
_journal_volume 219
_journal_year 2004
_chemical_formula_moiety 'C8 H12 N +, H2 O4 P -'
_chemical_formula_sum 'C8 H14 N O4 P'
_chemical_formula_weight 219.18
_space_group_IT_number 14
_symmetry_cell_setting monoclinic
_symmetry_space_group_name_Hall '-P 2yab'
_symmetry_space_group_name_H-M 'P 1 21/a 1'
_cell_angle_alpha 90
_cell_angle_beta 98.23(6)
_cell_angle_gamma 90
_cell_formula_units_Z 4
_cell_length_a 7.909(10)
_cell_length_b 8.366(3)
_cell_length_c 16.552(3)
_cell_measurement_temperature 296
_cell_volume 1083.9(11)
_diffrn_ambient_temperature 296
_exptl_crystal_density_diffrn 1.343
_cod_depositor_comments
;
 Changing the values of the '_atom_site_label' and related data items
 (e. g. '_atom_site_aniso_label') to match each other in order to relate
 data from different loops.

 Antanas Vaitkus,
 2017-03-03

The following automatic conversions were performed:
data name '_geom_bond_atom_site_label_D' replaced with
'_geom_hbond_atom_site_label_D' as specified in the replacement file
'/home/antanas/src/cod-tools/trunk/data/replacement-values/replacement_tags.lst'.

data
name '_geom_bond_atom_site_label_H' replaced with
'_geom_hbond_atom_site_label_H' as specified in the replacement file
'/home/antanas/src/cod-tools/trunk/data/replacement-values/replacement_tags.lst'.

data
name '_geom_bond_atom_site_label_A' replaced with
'_geom_hbond_atom_site_label_A' as specified in the replacement file
'/home/antanas/src/cod-tools/trunk/data/replacement-values/replacement_tags.lst'.

data
name '_geom_bond_distance_DH' replaced with '_geom_hbond_distance_DH'
as specified in the replacement file
'/home/antanas/src/cod-tools/trunk/data/replacement-values/replacement_tags.lst'.

data
name '_geom_contact_distance_HA' replaced with
'_geom_hbond_distance_HA' as specified in the replacement file
'/home/antanas/src/cod-tools/trunk/data/replacement-values/replacement_tags.lst'.

data
name '_geom_contact_distance_DA' replaced with
'_geom_hbond_distance_DA' as specified in the replacement file
'/home/antanas/src/cod-tools/trunk/data/replacement-values/replacement_tags.lst'.

data
name '_geom_angle_DHA' replaced with '_geom_hbond_angle_DHA' as
specified in the replacement file
'/home/antanas/src/cod-tools/trunk/data/replacement-values/replacement_tags.lst'.

data
name '_geom_contact_site_symmetry_A' replaced with
'_geom_hbond_site_symmetry_A' as specified in the replacement file
'/home/antanas/src/cod-tools/trunk/data/replacement-values/replacement_tags.lst'.

Automatic conversion script
Id: cif_correct_tags 5005 2017-03-03 11:38:54Z antanas 
;
_cod_original_sg_symbol_H-M 'P 21/a'
_cod_database_code 8100127

loop_
_symmetry_equiv_pos_as_xyz
'  +x,  +y,  +z'
'1/2-x,1/2+y,  -z'
'  -x,  -y,  -z'
'1/2+x,1/2-y,  +z'

loop_
_atom_site_label
_atom_site_fract_x
_atom_site_fract_y
_atom_site_fract_z
_atom_site_U_iso_or_equiv
_atom_site_occupancy
_atom_site_symmetry_multiplicity
_atom_site_Wyckoff_symbol
_atom_site_refinement_flags
_atom_site_adp_type
_atom_site_calc_flag
_atom_site_calc_attached_atom
P1 0.21947(4) 1.03110(4) 0.43484(2) 0.02722(8) 1 4 e . Uani d P
O1 0.04495(12) 0.9626(1) 0.39343(6) 0.0459(3) 1 4 e . Uani d O
O2 0.35035(12) 0.89072(10) 0.44279(7) 0.0428(3) 1 4 e . Uani d O
O3 0.28361(12) 1.14938(11) 0.37907(6) 0.0390(3) 1 4 e . Uani d O
O4 0.19843(11) 1.09470(10) 0.51820(5) 0.0331(2) 1 4 e . Uani d O
N1 0.60506(13) 1.07539(12) 0.34919(6) 0.0314(3) 1 4 e . Uani d N
C1 0.6237(2) 1.0054(2) 0.27041(7) 0.0307(3) 1 4 e . Uani d C
C2 0.6217(2) 0.8429(2) 0.26109(8) 0.0370(4) 1 4 e . Uani d C
C3 0.6438(2) 0.7736(2) 0.18702(9) 0.0441(4) 1 4 e . Uani d C
C4 0.6663(2) 0.8731(2) 0.12172(9) 0.0536(5) 1 4 e . Uani d C
C5 0.6655(3) 1.0358(3) 0.13243(10) 0.0634(6) 1 4 e . Uani d C
C6 0.6447(2) 1.1047(2) 0.20678(10) 0.0519(5) 1 4 e . Uani d C
C7 0.6454(3) 0.5946(2) 0.17915(12) 0.0690(6) 1 4 e . Uani d C
C8 0.6973(3) 0.8046(3) 0.04059(11) 0.0829(7) 1 4 e . Uani d C
H1 -0.0412 0.9343 0.4261 0.030 1 4 e . Uiso c H
H2 0.3231 0.7878 0.4618 0.030 1 4 e . Uiso c H
H3 0.6503 1.0165 0.3855 0.038 1 4 e . Uiso c H
H4 0.4932 1.1022 0.3492 0.068 1 4 e . Uiso c H
H5 0.6775 1.1677 0.3576 0.054 1 4 e . Uiso c H
H6 0.6037 0.7735 0.3042 0.051 1 4 e . Uiso c H
H7 0.6231 0.5583 0.2217 0.140 1 4 e . Uiso c H
H8 0.5592 0.5548 0.1356 0.085 1 4 e . Uiso c H
H9 0.7466 0.5616 0.1821 0.114 1 4 e . Uiso c H
H10 0.6220 0.7459 0.0219 0.085 1 4 e . Uiso c H
H11 0.8016 0.7366 0.0448 0.088 1 4 e . Uiso c H
H12 0.7030 0.8892 -0.0021 0.094 1 4 e . Uiso c H
H13 0.6915 1.0985 0.0852 0.073 1 4 e . Uiso c H
H14 0.6486 1.2182 0.2154 0.057 1 4 e . Uiso c H

loop_
_atom_site_aniso_label
_atom_site_aniso_U_11
_atom_site_aniso_U_22
_atom_site_aniso_U_33
_atom_site_aniso_U_12
_atom_site_aniso_U_13
_atom_site_aniso_U_23
P1 0.0290(2) 0.02120(13) 0.0341(2) -0.0002(1) 0.01351(12) 0.0001(1)
O1 0.0344(5) 0.0671(7) 0.0386(5) -0.0135(5) 0.0131(4) -0.0113(5)
O2 0.0415(5) 0.0226(5) 0.0696(7) 0.0051(4) 0.0257(5) 0.0055(5)
O3 0.0387(5) 0.0319(5) 0.0510(6) 0.0059(4) 0.0223(4) 0.0128(4)
O4 0.0355(5) 0.0284(4) 0.0380(5) -0.0043(4) 0.0147(4) -0.0057(4)
N1 0.0334(6) 0.0297(5) 0.0326(6) -0.0013(4) 0.0098(5) -0.0002(4)
C1 0.0321(6) 0.0311(7) 0.0304(6) -0.0007(5) 0.0096(5) 0.0003(5)
C2 0.0447(8) 0.0322(7) 0.0346(7) 0.0014(6) 0.0071(6) 0.0015(6)
C3 0.0448(9) 0.0445(8) 0.0417(8) 0.0053(7) 0.0018(7) -0.0083(7)
C4 0.0580(10) 0.0692(12) 0.0354(8) 0.0057(9) 0.0130(7) -0.0090(8)
C5 0.092(1) 0.0647(11) 0.0383(9) -0.0002(10) 0.0264(9) 0.0113(9)
C6 0.0771(12) 0.0382(8) 0.0443(9) -0.0005(8) 0.0218(8) 0.0075(7)
C7 0.090(2) 0.0465(10) 0.0681(12) 0.0099(9) 0.0021(10) -0.0216(9)
C8 0.095(2) 0.112(2) 0.0458(10) 0.007(1) 0.0231(10) -0.0228(11)

loop_
_geom_bond_atom_site_label_1
_geom_bond_atom_site_label_2
_geom_bond_distance
_geom_bond_site_symmetry_1
_geom_bond_site_symmetry_2
_geom_bond_publ_flag
P1 O3 1.491(1) . . yes
P1 O4 1.5101(13) . . yes
P1 O2 1.559(2) . . yes
P1 O1 1.560(2) . . yes
O1 O3 2.488(3) . . yes
O1 O4 2.499(2) . . yes
O1 O2 2.510(4) . . yes
O2 O3 2.432(2) . . yes
O2 O4 2.519(2) . . yes
O3 O4 2.532(2) . . yes
N1 H3 0.82 . . yes
N1 H4 0.91 . . yes
N1 H5 0.96 . . yes
N1 C1 1.456(2) . . yes
C1 C2 1.368(3) . . yes
C1 C6 1.370(3) . . yes
C2 C3 1.390(3) . . yes
C3 C4 1.395(3) . . yes
C3 C7 1.504(3) . . yes
C4 C5 1.373(4) . . yes
C4 C8 1.512(3) . . yes
C5 C6 1.390(3) . . yes

loop_
_geom_hbond_atom_site_label_D
_geom_hbond_atom_site_label_H
_geom_hbond_atom_site_label_A
_geom_hbond_distance_DH
_geom_hbond_distance_HA
_geom_hbond_distance_DA
_geom_hbond_angle_DHA
_geom_hbond_site_symmetry_A
O1 H1 O4 0.96 1.67 2.623(3) 173.9 3_576
O2 H2 O4 0.95 1.66 2.602(2) 168.3 2_546
N1 H3 O4 0.82 2.07 2.878(3) 168.1 3_676
N1 H4 O3 0.91 1.84 2.730(4) 164.6 .
N1 H5 O3 0.96 1.76 2.709(3) 171.2 4_575

loop_
_cod_related_entry_id
_cod_related_entry_database
_cod_related_entry_code
1 ChemSpider 21122501
